data_7709612
loop_
_publ_author_name
'K\"ogel, Julius F'
'Sorokin, Denis A.'
'Scott, Martin'
'Harms, Klaus'
'Himmel, Daniel'
'Krossing, Ingo'
'Sundermeyer, J\"org'

_publ_section_title
;
 Lewis Acid-Base Adducts of Al(N(C6F5)2)3 and Ga(N(C6F5)2)3 -- Structural
 Features and Adduct Formation Enthalpies
;
_journal_name_full 'Dalton Transactions'
_journal_paper_doi 10.1039/D2DT00003B
_journal_year 2022
_chemical_formula_moiety '2(C38 H3 F30 Ga N4), C7 H8 '
_chemical_formula_sum 'C83 H14 F60 Ga2 N8'
_chemical_formula_weight 2402.46
_chemical_name_systematic 'Ga(N(C6F5)2)3 x MeCN'
_chemical_properties_physical Air-sensitive,Moisture-sensitive
_space_group_IT_number 2
_space_group_name_Hall '-P 1'
_space_group_name_H-M_alt 'P -1'
_symmetry_cell_setting triclinic
_symmetry_space_group_name_Hall '-P 1'
_symmetry_space_group_name_H-M 'P -1'
_atom_sites_solution_hydrogens geom
_atom_sites_solution_primary direct
_atom_sites_solution_secondary difmap
_audit_block_doi 10.5517/ccdc.csd.cc25jrk1
_audit_creation_method SHELXL-97
_audit_update_record
;
2020-06-24 deposited with the CCDC.	2022-02-25 downloaded from the CCDC.
;
_cell_angle_alpha 84.719(11)
_cell_angle_beta 71.532(11)
_cell_angle_gamma 71.500(11)
_cell_formula_units_Z 1
_cell_length_a 11.5100(18)
_cell_length_b 13.793(2)
_cell_length_c 14.2825(19)
_cell_measurement_reflns_used 12683
_cell_measurement_temperature 100(2)
_cell_measurement_theta_max 26.035
_cell_measurement_theta_min 1.5
_cell_volume 2039.5(5)
_computing_cell_refinement 'STOE X-AREA'
_computing_data_collection 'STOE X-AREA'
_computing_data_reduction 'STOE X-RED'
_computing_molecular_graphics 'Ortep-3 for Windows (Farrugia, 1997)'
_computing_publication_material 'WinGX publication routines (Farrugia, 1999)'
_computing_structure_refinement 'SHELXL-97 (Sheldrick, 2008)'
_diffrn_ambient_temperature 100(2)
_diffrn_detector_area_resol_mean 6.67
_diffrn_measured_fraction_theta_full 1.000
_diffrn_measured_fraction_theta_max 1.000
_diffrn_measurement_device_type 'STOE IPDS 2'
_diffrn_measurement_method 'rotation method'
_diffrn_radiation_monochromator graphite
_diffrn_radiation_source 'fine-focus sealed tube'
_diffrn_radiation_type MoK\a
_diffrn_radiation_wavelength 0.71073
_diffrn_reflns_av_R_equivalents 0.0943
_diffrn_reflns_av_sigmaI/netI 0.1517
_diffrn_reflns_limit_h_max 14
_diffrn_reflns_limit_h_min -14
_diffrn_reflns_limit_k_max 17
_diffrn_reflns_limit_k_min -16
_diffrn_reflns_limit_l_max 17
_diffrn_reflns_limit_l_min -17
_diffrn_reflns_number 19267
_diffrn_reflns_theta_full 25.00
_diffrn_reflns_theta_max 26.03
_diffrn_reflns_theta_min 1.50
_exptl_absorpt_coefficient_mu 0.854
_exptl_absorpt_correction_T_max 1.1269
_exptl_absorpt_correction_T_min 0.754
_exptl_absorpt_correction_type multi-scan
_exptl_absorpt_process_details
;
Department of Chemistry
University of Anywhere
Sometown
Somewhere, UK
;
_exptl_crystal_colour colorless
_exptl_crystal_density_diffrn 1.956
_exptl_crystal_density_method 'not measured'
_exptl_crystal_description block
_exptl_crystal_F_000 1170
_exptl_crystal_recrystallization_method 'Re-crystallisation from solvent: Toluene / Hexane'
_exptl_crystal_size_max 0.2
_exptl_crystal_size_mid 0.15
_exptl_crystal_size_min 0.09
_refine_diff_density_max 0.774
_refine_diff_density_min -1.117
_refine_diff_density_rms 0.088
_refine_ls_extinction_method none
_refine_ls_goodness_of_fit_ref 0.741
_refine_ls_hydrogen_treatment constr
_refine_ls_matrix_type full
_refine_ls_number_parameters 675
_refine_ls_number_reflns 8051
_refine_ls_number_restraints 1
_refine_ls_restrained_S_all 0.741
_refine_ls_R_factor_all 0.1165
_refine_ls_R_factor_gt 0.0504
_refine_ls_shift/su_max 0.000
_refine_ls_shift/su_mean 0.000
_refine_ls_structure_factor_coef Fsqd
_refine_ls_weighting_details 'calc w=1/[\s^2^(Fo^2^)+(0.0576P)^2^+0.0000P] where P=(Fo^2^+2Fc^2^)/3'
_refine_ls_weighting_scheme calc
_refine_ls_wR_factor_gt 0.1083
_refine_ls_wR_factor_ref 0.1239
_reflns_number_gt 3512
_reflns_number_total 8051
_reflns_threshold_expression >2\s(I)
_cod_data_source_file d2dt00003b2.cif
_cod_data_source_block jfk387
_cod_original_cell_volume 2039.4(5)
_cod_database_code 7709612

loop_
_symmetry_equiv_pos_as_xyz
'x, y, z'
'-x, -y, -z'

loop_
_atom_site_label
_atom_site_type_symbol
_atom_site_fract_x
_atom_site_fract_y
_atom_site_fract_z
_atom_site_U_iso_or_equiv
_atom_site_adp_type
_atom_site_occupancy
_atom_site_symmetry_multiplicity
_atom_site_calc_flag
_atom_site_refinement_flags
_atom_site_disorder_assembly
_atom_site_disorder_group
C1 C 0.3244(4) 0.3344(4) 0.3888(3) 0.0357(12) Uani 1 1 d . . .
C2 C 0.3099(5) 0.2512(4) 0.4488(4) 0.0371(12) Uani 1 1 d . . .
C3 C 0.2452(5) 0.2621(4) 0.5473(4) 0.0401(13) Uani 1 1 d . . .
C4 C 0.1926(5) 0.3572(5) 0.5898(4) 0.0439(14) Uani 1 1 d . . .
C5 C 0.2021(5) 0.4425(4) 0.5334(4) 0.0434(14) Uani 1 1 d . . .
C6 C 0.2689(5) 0.4296(4) 0.4346(4) 0.0383(13) Uani 1 1 d . . .
C7 C 0.3142(5) 0.3524(4) 0.2225(4) 0.0376(13) Uani 1 1 d . . .
C8 C 0.1961(5) 0.3329(4) 0.2418(4) 0.0389(13) Uani 1 1 d . . .
C9 C 0.1279(5) 0.3587(4) 0.1748(4) 0.0417(13) Uani 1 1 d . . .
C10 C 0.1725(5) 0.4028(4) 0.0872(4) 0.0414(13) Uani 1 1 d . . .
C11 C 0.2879(5) 0.4229(4) 0.0649(4) 0.0384(13) Uani 1 1 d . . .
C12 C 0.3542(5) 0.4005(4) 0.1337(4) 0.0363(12) Uani 1 1 d . . .
C13 C 0.7003(5) 0.2512(4) 0.0272(3) 0.0342(12) Uani 1 1 d . . .
C14 C 0.6491(5) 0.2772(4) -0.0519(4) 0.0383(13) Uani 1 1 d . . .
C15 C 0.7025(5) 0.3216(4) -0.1362(4) 0.0423(14) Uani 1 1 d . . .
C16 C 0.8148(5) 0.3441(4) -0.1474(4) 0.0399(13) Uani 1 1 d . . .
C17 C 0.8687(5) 0.3209(4) -0.0719(4) 0.0438(14) Uani 1 1 d . . .
C18 C 0.8134(5) 0.2748(4) 0.0120(4) 0.0387(13) Uani 1 1 d . . .
C19 C 0.6444(5) 0.1031(4) 0.0930(4) 0.0368(12) Uani 1 1 d . . .
C20 C 0.7573(5) 0.0290(4) 0.0446(4) 0.0370(13) Uani 1 1 d . . .
C21 C 0.7631(5) -0.0675(4) 0.0251(4) 0.0414(14) Uani 1 1 d . . .
C22 C 0.6512(5) -0.0973(4) 0.0576(4) 0.0388(13) Uani 1 1 d . . .
C23 C 0.5376(5) -0.0270(4) 0.1058(3) 0.0359(12) Uani 1 1 d . . .
C24 C 0.5342(5) 0.0704(4) 0.1227(4) 0.0382(13) Uani 1 1 d . . .
C25 C 0.7718(5) 0.1144(4) 0.2960(4) 0.0391(13) Uani 1 1 d . . .
C26 C 0.8786(5) 0.1448(4) 0.2913(4) 0.0398(13) Uani 1 1 d . . .
C27 C 1.0024(5) 0.0810(4) 0.2548(4) 0.0456(14) Uani 1 1 d . . .
C28 C 1.0230(5) -0.0136(4) 0.2208(4) 0.0450(14) Uani 1 1 d . . .
C29 C 0.9202(5) -0.0481(4) 0.2243(4) 0.0426(14) Uani 1 1 d . . .
C30 C 0.7971(5) 0.0180(4) 0.2619(4) 0.0381(13) Uani 1 1 d . . .
C31 C 0.6007(4) 0.2004(4) 0.4356(4) 0.0367(12) Uani 1 1 d . . .
C32 C 0.5928(5) 0.1176(4) 0.5015(4) 0.0402(13) Uani 1 1 d . . .
C33 C 0.5505(5) 0.1307(4) 0.6014(4) 0.0411(13) Uani 1 1 d . . .
C34 C 0.5122(5) 0.2274(4) 0.6412(4) 0.0432(14) Uani 1 1 d . . .
C35 C 0.5181(5) 0.3103(4) 0.5792(4) 0.0403(13) Uani 1 1 d . . .
C36 C 0.5628(5) 0.2953(4) 0.4790(4) 0.0361(12) Uani 1 1 d . . .
C37 C 0.6936(5) 0.4415(5) 0.2078(4) 0.0404(14) Uani 1 1 d . . .
C38 C 0.7618(6) 0.5170(4) 0.1995(4) 0.0514(15) Uani 1 1 d . . .
H38A H 0.7864 0.5156 0.2580 0.077 Uiso 1 1 calc R . .
H38B H 0.7064 0.5839 0.1920 0.077 Uiso 1 1 calc R . .
H38C H 0.8373 0.5008 0.1430 0.077 Uiso 1 1 calc R . .
N1 N 0.3915(4) 0.3236(3) 0.2866(3) 0.0368(10) Uani 1 1 d . . .
N2 N 0.6420(4) 0.2022(3) 0.1129(3) 0.0372(10) Uani 1 1 d . . .
N3 N 0.6440(4) 0.1845(3) 0.3320(3) 0.0335(10) Uani 1 1 d . . .
N4 N 0.6445(4) 0.3808(4) 0.2140(3) 0.0415(11) Uani 1 1 d . . .
F1 F 0.3590(3) 0.1570(2) 0.4085(2) 0.0467(8) Uani 1 1 d . . .
F2 F 0.2338(3) 0.1792(2) 0.6044(2) 0.0547(9) Uani 1 1 d . . .
F3 F 0.1293(3) 0.3677(3) 0.6882(2) 0.0562(9) Uani 1 1 d . . .
F4 F 0.1514(3) 0.5351(2) 0.5759(2) 0.0625(9) Uani 1 1 d . . .
F5 F 0.2796(3) 0.5134(2) 0.3797(2) 0.0518(8) Uani 1 1 d . . .
F6 F 0.1498(3) 0.2854(2) 0.3247(2) 0.0465(8) Uani 1 1 d . . .
F7 F 0.0139(3) 0.3388(3) 0.1969(2) 0.0537(9) Uani 1 1 d . . .
F8 F 0.1048(3) 0.4262(2) 0.0225(2) 0.0494(8) Uani 1 1 d . . .
F9 F 0.3345(3) 0.4673(2) -0.0209(2) 0.0444(8) Uani 1 1 d . . .
F10 F 0.4652(3) 0.4250(2) 0.1108(2) 0.0415(7) Uani 1 1 d . . .
F11 F 0.5369(3) 0.2573(2) -0.0418(2) 0.0429(7) Uani 1 1 d . . .
F12 F 0.6466(3) 0.3453(2) -0.2090(2) 0.0509(8) Uani 1 1 d . . .
F13 F 0.8692(3) 0.3887(2) -0.2300(2) 0.0492(8) Uani 1 1 d . . .
F14 F 0.9796(3) 0.3428(2) -0.0829(2) 0.0474(8) Uani 1 1 d . . .
F15 F 0.8729(2) 0.2513(2) 0.0830(2) 0.0420(7) Uani 1 1 d . . .
F16 F 0.8695(3) 0.0524(2) 0.0156(2) 0.0440(8) Uani 1 1 d . . .
F17 F 0.8749(3) -0.1364(2) -0.0229(2) 0.0483(8) Uani 1 1 d . . .
F18 F 0.6577(3) -0.1936(2) 0.0396(2) 0.0493(8) Uani 1 1 d . . .
F19 F 0.4286(3) -0.0541(2) 0.1362(2) 0.0451(8) Uani 1 1 d . . .
F20 F 0.4203(3) 0.1369(2) 0.1711(2) 0.0438(7) Uani 1 1 d . . .
F21 F 0.8587(3) 0.2384(2) 0.3248(2) 0.0460(8) Uani 1 1 d . . .
F22 F 1.1037(3) 0.1133(2) 0.2486(2) 0.0551(9) Uani 1 1 d . . .
F23 F 1.1438(3) -0.0780(2) 0.1849(2) 0.0542(9) Uani 1 1 d . . .
F24 F 0.9408(3) -0.1412(2) 0.1922(2) 0.0516(8) Uani 1 1 d . . .
F25 F 0.6977(3) -0.0172(2) 0.2664(2) 0.0440(7) Uani 1 1 d . . .
F26 F 0.6273(3) 0.0232(2) 0.4654(2) 0.0446(8) Uani 1 1 d . . .
F27 F 0.5456(3) 0.0508(2) 0.6614(2) 0.0503(8) Uani 1 1 d . . .
F28 F 0.4678(3) 0.2420(2) 0.7401(2) 0.0528(8) Uani 1 1 d . . .
F29 F 0.4815(3) 0.4051(2) 0.6175(2) 0.0524(8) Uani 1 1 d . . .
F30 F 0.5674(3) 0.3776(2) 0.4211(2) 0.0455(8) Uani 1 1 d . . .
Ga01 Ga 0.57134(5) 0.26327(4) 0.23870(4) 0.03620(17) Uani 1 1 d . . .
C41 C -0.0685(15) 0.9347(14) 0.5209(13) 0.112(3) Uani 0.50 1 d PG A -1
H41 H -0.1327 0.9034 0.5452 0.135 Uiso 0.50 1 calc PR A -1
C44 C 0.0501(17) 0.8814(11) 0.4571(13) 0.112(3) Uani 0.50 1 d PGD A -1
C40 C 0.1460(14) 0.9281(13) 0.4207(12) 0.112(3) Uani 0.50 1 d PG A -1
H40 H 0.2254 0.8924 0.3780 0.135 Uiso 0.50 1 calc PR A -1
C39 C 0.1234(15) 1.0281(14) 0.4481(13) 0.112(3) Uani 0.50 1 d PG A -1
H39 H 0.1876 1.0594 0.4238 0.135 Uiso 0.50 1 calc PR A -1
C42 C 0.0049(18) 1.0814(11) 0.5119(13) 0.112(3) Uani 0.50 1 d PG A -1
H42 H -0.0103 1.1484 0.5303 0.135 Uiso 0.50 1 calc PR A -1
C43 C -0.0911(14) 1.0347(14) 0.5483(12) 0.112(3) Uani 0.50 1 d PG A -1
H43 H -0.1704 1.0704 0.5910 0.135 Uiso 0.50 1 calc PR A -1
C45 C 0.0758(16) 0.7776(12) 0.4253(13) 0.112(3) Uani 0.50 1 d PD A -1
H45A H 0.0384 0.7791 0.3737 0.169 Uiso 0.50 1 calc PR A -1
H45B H 0.0391 0.7397 0.4801 0.169 Uiso 0.50 1 calc PR A -1
H45C H 0.1671 0.7455 0.4010 0.169 Uiso 0.50 1 calc PR A -1

loop_
_atom_site_aniso_label
_atom_site_aniso_U_11
_atom_site_aniso_U_22
_atom_site_aniso_U_33
_atom_site_aniso_U_23
_atom_site_aniso_U_13
_atom_site_aniso_U_12
C1 0.038(3) 0.036(3) 0.029(3) 0.000(2) -0.011(2) -0.005(2)
C2 0.041(3) 0.032(3) 0.034(3) -0.001(2) -0.010(2) -0.006(2)
C3 0.048(3) 0.044(3) 0.030(3) 0.007(3) -0.014(2) -0.016(3)
C4 0.042(3) 0.060(4) 0.026(3) -0.004(3) -0.004(2) -0.016(3)
C5 0.047(3) 0.038(3) 0.039(3) -0.007(3) -0.011(3) -0.004(3)
C6 0.045(3) 0.029(3) 0.038(3) 0.008(2) -0.013(2) -0.008(2)
C7 0.051(3) 0.028(3) 0.031(3) 0.004(2) -0.013(2) -0.008(2)
C8 0.051(3) 0.030(3) 0.028(3) 0.005(2) -0.003(2) -0.011(2)
C9 0.047(3) 0.033(3) 0.043(3) 0.009(3) -0.015(3) -0.010(3)
C10 0.049(3) 0.041(3) 0.031(3) 0.006(3) -0.017(3) -0.006(3)
C11 0.046(3) 0.035(3) 0.028(3) 0.011(2) -0.007(2) -0.010(2)
C12 0.038(3) 0.033(3) 0.034(3) 0.006(2) -0.008(2) -0.009(2)
C13 0.044(3) 0.025(3) 0.028(3) 0.005(2) -0.007(2) -0.008(2)
C14 0.041(3) 0.030(3) 0.040(3) 0.001(2) -0.008(2) -0.011(2)
C15 0.053(3) 0.042(3) 0.026(3) 0.005(3) -0.011(3) -0.008(3)
C16 0.050(3) 0.034(3) 0.030(3) 0.005(2) -0.008(3) -0.011(3)
C17 0.044(3) 0.033(3) 0.049(3) 0.002(3) -0.005(3) -0.014(3)
C18 0.048(3) 0.032(3) 0.030(3) 0.002(2) -0.012(2) -0.005(2)
C19 0.051(3) 0.026(3) 0.028(3) 0.003(2) -0.013(2) -0.005(2)
C20 0.042(3) 0.034(3) 0.030(3) 0.007(2) -0.008(2) -0.009(2)
C21 0.049(3) 0.028(3) 0.035(3) -0.007(2) -0.008(3) 0.001(3)
C22 0.054(3) 0.026(3) 0.034(3) -0.005(2) -0.012(2) -0.009(3)
C23 0.047(3) 0.032(3) 0.028(3) 0.003(2) -0.011(2) -0.011(2)
C24 0.045(3) 0.031(3) 0.029(3) -0.002(2) -0.008(2) -0.002(3)
C25 0.045(3) 0.036(3) 0.032(3) 0.005(2) -0.011(2) -0.009(3)
C26 0.054(3) 0.025(3) 0.034(3) 0.005(2) -0.014(3) -0.005(3)
C27 0.044(3) 0.045(4) 0.045(3) 0.009(3) -0.016(3) -0.009(3)
C28 0.048(3) 0.038(3) 0.033(3) -0.002(3) -0.007(2) 0.003(3)
C29 0.057(3) 0.029(3) 0.033(3) -0.007(2) -0.014(3) 0.002(3)
C30 0.044(3) 0.033(3) 0.033(3) 0.004(2) -0.012(2) -0.006(3)
C31 0.039(3) 0.036(3) 0.031(3) 0.005(2) -0.013(2) -0.006(2)
C32 0.046(3) 0.031(3) 0.035(3) 0.002(3) -0.010(2) -0.004(2)
C33 0.050(3) 0.037(3) 0.031(3) 0.009(3) -0.013(2) -0.009(3)
C34 0.050(3) 0.044(3) 0.028(3) 0.005(3) -0.005(2) -0.012(3)
C35 0.047(3) 0.032(3) 0.035(3) -0.004(3) -0.010(2) -0.005(2)
C36 0.044(3) 0.031(3) 0.032(3) 0.009(2) -0.012(2) -0.010(2)
C37 0.048(3) 0.042(3) 0.024(3) 0.007(3) -0.010(2) -0.006(3)
C38 0.070(4) 0.045(3) 0.043(3) 0.001(3) -0.017(3) -0.022(3)
N1 0.041(2) 0.034(2) 0.027(2) 0.0046(19) -0.0084(19) -0.0030(19)
N2 0.046(2) 0.027(2) 0.038(2) 0.009(2) -0.015(2) -0.0103(19)
N3 0.039(2) 0.026(2) 0.032(2) -0.0011(19) -0.0103(19) -0.0032(18)
N4 0.048(3) 0.035(3) 0.034(2) 0.008(2) -0.012(2) -0.007(2)
F1 0.0576(19) 0.0329(17) 0.0426(17) 0.0042(14) -0.0128(14) -0.0081(14)
F2 0.072(2) 0.051(2) 0.0384(17) 0.0173(16) -0.0146(16) -0.0231(17)
F3 0.063(2) 0.071(2) 0.0330(17) -0.0060(16) -0.0062(15) -0.0245(17)
F4 0.077(2) 0.049(2) 0.0490(19) -0.0140(17) -0.0113(17) -0.0066(18)
F5 0.070(2) 0.0343(17) 0.0452(18) 0.0076(15) -0.0178(16) -0.0104(15)
F6 0.0517(18) 0.0515(19) 0.0372(16) 0.0148(15) -0.0130(14) -0.0213(15)
F7 0.0494(18) 0.060(2) 0.057(2) 0.0191(17) -0.0214(16) -0.0240(16)
F8 0.0518(17) 0.056(2) 0.0446(17) 0.0138(16) -0.0241(15) -0.0166(15)
F9 0.0486(17) 0.0471(18) 0.0362(16) 0.0124(14) -0.0154(14) -0.0138(14)
F10 0.0437(17) 0.0395(17) 0.0386(16) 0.0108(14) -0.0128(13) -0.0117(14)
F11 0.0476(17) 0.0427(18) 0.0400(17) 0.0061(14) -0.0157(14) -0.0150(14)
F12 0.0624(19) 0.056(2) 0.0357(17) 0.0123(15) -0.0200(15) -0.0177(16)
F13 0.0558(18) 0.0496(19) 0.0376(17) 0.0118(15) -0.0073(14) -0.0201(15)
F14 0.0482(17) 0.0451(18) 0.0492(18) 0.0041(15) -0.0117(14) -0.0187(15)
F15 0.0456(16) 0.0425(18) 0.0375(16) 0.0046(14) -0.0159(14) -0.0108(14)
F16 0.0414(17) 0.0384(17) 0.0488(18) 0.0037(15) -0.0098(14) -0.0126(13)
F17 0.0461(17) 0.0364(17) 0.0528(19) -0.0076(15) -0.0067(14) -0.0057(14)
F18 0.0531(18) 0.0333(17) 0.058(2) -0.0051(15) -0.0152(15) -0.0091(14)
F19 0.0476(17) 0.0390(17) 0.0484(18) 0.0023(15) -0.0113(14) -0.0167(14)
F20 0.0450(17) 0.0342(16) 0.0446(17) -0.0043(14) -0.0077(14) -0.0065(14)
F21 0.0511(18) 0.0375(18) 0.0482(18) 0.0051(15) -0.0147(14) -0.0137(14)
F22 0.0471(18) 0.059(2) 0.057(2) 0.0094(17) -0.0147(15) -0.0170(16)
F23 0.0470(18) 0.051(2) 0.0479(19) -0.0003(16) -0.0092(15) 0.0025(15)
F24 0.0619(19) 0.0360(18) 0.0448(18) -0.0065(15) -0.0133(15) 0.0005(15)
F25 0.0516(18) 0.0385(17) 0.0420(17) 0.0065(14) -0.0187(14) -0.0112(14)
F26 0.0609(19) 0.0305(17) 0.0367(16) 0.0017(14) -0.0138(14) -0.0075(14)
F27 0.071(2) 0.0381(17) 0.0347(16) 0.0118(14) -0.0131(15) -0.0137(15)
F28 0.075(2) 0.0445(19) 0.0323(17) 0.0012(15) -0.0124(16) -0.0131(16)
F29 0.069(2) 0.0381(18) 0.0429(18) -0.0021(15) -0.0126(16) -0.0111(16)
F30 0.0619(19) 0.0306(16) 0.0390(17) 0.0078(14) -0.0140(14) -0.0107(14)
Ga01 0.0434(3) 0.0293(3) 0.0315(3) 0.0047(2) -0.0107(2) -0.0070(2)
C41 0.120(10) 0.130(9) 0.094(9) 0.000(6) -0.060(7) -0.019(7)
C44 0.120(10) 0.130(9) 0.094(9) 0.000(6) -0.060(7) -0.019(7)
C40 0.120(10) 0.130(9) 0.094(9) 0.000(6) -0.060(7) -0.019(7)
C39 0.120(10) 0.130(9) 0.094(9) 0.000(6) -0.060(7) -0.019(7)
C42 0.120(10) 0.130(9) 0.094(9) 0.000(6) -0.060(7) -0.019(7)
C43 0.120(10) 0.130(9) 0.094(9) 0.000(6) -0.060(7) -0.019(7)
C45 0.120(10) 0.130(9) 0.094(9) 0.000(6) -0.060(7) -0.019(7)

loop_
_atom_type_symbol
_atom_type_description
_atom_type_scat_dispersion_real
_atom_type_scat_dispersion_imag
_atom_type_scat_source
C C 0.0033 0.0016 'International Tables Vol C Tables 4.2.6.8 and 6.1.1.4'
H H 0.0000 0.0000 'International Tables Vol C Tables 4.2.6.8 and 6.1.1.4'
N N 0.0061 0.0033 'International Tables Vol C Tables 4.2.6.8 and 6.1.1.4'
F F 0.0171 0.0103 'International Tables Vol C Tables 4.2.6.8 and 6.1.1.4'
Ga Ga 0.2307 1.6083 'International Tables Vol C Tables 4.2.6.8 and 6.1.1.4'

loop_
_geom_angle_atom_site_label_1
_geom_angle_atom_site_label_2
_geom_angle_atom_site_label_3
_geom_angle
_geom_angle_site_symmetry_1
_geom_angle_site_symmetry_3
_geom_angle_publ_flag
C6 C1 C2 116.2(4) . . ?
C6 C1 N1 121.4(4) . . ?
C2 C1 N1 122.4(5) . . ?
F1 C2 C3 118.7(5) . . ?
F1 C2 C1 119.1(4) . . ?
C3 C2 C1 122.1(5) . . ?
F2 C3 C2 120.8(5) . . ?
F2 C3 C4 119.3(4) . . ?
C2 C3 C4 119.9(5) . . ?
F3 C4 C3 119.7(5) . . ?
F3 C4 C5 119.9(5) . . ?
C3 C4 C5 120.4(5) . . ?
F4 C5 C6 121.4(5) . . ?
F4 C5 C4 119.9(5) . . ?
C6 C5 C4 118.7(5) . . ?
F5 C6 C5 118.5(5) . . ?
F5 C6 C1 118.8(4) . . ?
C5 C6 C1 122.7(5) . . ?
C12 C7 C8 115.6(5) . . ?
C12 C7 N1 120.7(5) . . ?
C8 C7 N1 123.6(4) . . ?
F6 C8 C9 118.6(5) . . ?
F6 C8 C7 120.3(5) . . ?
C9 C8 C7 121.0(4) . . ?
F7 C9 C10 119.6(5) . . ?
F7 C9 C8 118.9(4) . . ?
C10 C9 C8 121.5(5) . . ?
F8 C10 C9 120.3(5) . . ?
F8 C10 C11 120.1(4) . . ?
C9 C10 C11 119.5(5) . . ?
F9 C11 C10 121.1(5) . . ?
F9 C11 C12 119.9(5) . . ?
C10 C11 C12 119.0(4) . . ?
F10 C12 C11 117.4(4) . . ?
F10 C12 C7 119.4(4) . . ?
C11 C12 C7 123.2(5) . . ?
C18 C13 C14 113.8(4) . . ?
C18 C13 N2 124.1(5) . . ?
C14 C13 N2 122.1(5) . . ?
C15 C14 F11 118.5(5) . . ?
C15 C14 C13 124.4(5) . . ?
F11 C14 C13 117.1(4) . . ?
F12 C15 C14 121.0(5) . . ?
F12 C15 C16 119.5(4) . . ?
C14 C15 C16 119.6(5) . . ?
F13 C16 C17 120.8(5) . . ?
F13 C16 C15 120.7(5) . . ?
C17 C16 C15 118.5(4) . . ?
F14 C17 C18 120.7(5) . . ?
F14 C17 C16 118.6(4) . . ?
C18 C17 C16 120.7(5) . . ?
F15 C18 C17 118.1(5) . . ?
F15 C18 C13 118.9(4) . . ?
C17 C18 C13 123.0(5) . . ?
C20 C19 C24 114.6(5) . . ?
C20 C19 N2 122.3(5) . . ?
C24 C19 N2 123.1(4) . . ?
F16 C20 C21 117.3(4) . . ?
F16 C20 C19 118.9(5) . . ?
C21 C20 C19 123.8(5) . . ?
F17 C21 C20 121.6(5) . . ?
F17 C21 C22 118.8(5) . . ?
C20 C21 C22 119.7(4) . . ?
F18 C22 C23 121.8(5) . . ?
F18 C22 C21 119.6(4) . . ?
C23 C22 C21 118.6(5) . . ?
F19 C23 C22 119.3(5) . . ?
F19 C23 C24 120.3(4) . . ?
C22 C23 C24 120.4(5) . . ?
F20 C24 C23 118.3(5) . . ?
F20 C24 C19 118.8(5) . . ?
C23 C24 C19 122.9(5) . . ?
C30 C25 C26 116.4(5) . . ?
C30 C25 N3 123.5(5) . . ?
C26 C25 N3 120.0(5) . . ?
F21 C26 C27 119.5(5) . . ?
F21 C26 C25 118.7(4) . . ?
C27 C26 C25 121.8(5) . . ?
F22 C27 C28 119.6(5) . . ?
F22 C27 C26 120.6(5) . . ?
C28 C27 C26 119.7(6) . . ?
F23 C28 C27 120.9(6) . . ?
F23 C28 C29 118.2(5) . . ?
C27 C28 C29 120.9(5) . . ?
F24 C29 C30 121.5(5) . . ?
F24 C29 C28 120.7(5) . . ?
C30 C29 C28 117.8(5) . . ?
F25 C30 C25 119.4(4) . . ?
F25 C30 C29 117.2(5) . . ?
C25 C30 C29 123.4(5) . . ?
C36 C31 C32 115.8(4) . . ?
C36 C31 N3 123.2(4) . . ?
C32 C31 N3 121.0(5) . . ?
F26 C32 C33 118.2(4) . . ?
F26 C32 C31 119.6(4) . . ?
C33 C32 C31 122.2(5) . . ?
F27 C33 C32 120.6(5) . . ?
F27 C33 C34 119.6(4) . . ?
C32 C33 C34 119.8(5) . . ?
F28 C34 C33 120.6(5) . . ?
F28 C34 C35 119.7(5) . . ?
C33 C34 C35 119.7(5) . . ?
F29 C35 C36 120.2(5) . . ?
F29 C35 C34 120.1(5) . . ?
C36 C35 C34 119.7(5) . . ?
F30 C36 C35 118.0(5) . . ?
F30 C36 C31 119.2(4) . . ?
C35 C36 C31 122.8(5) . . ?
N4 C37 C38 177.8(6) . . ?
C37 C38 H38A 109.5 . . ?
C37 C38 H38B 109.5 . . ?
H38A C38 H38B 109.5 . . ?
C37 C38 H38C 109.5 . . ?
H38A C38 H38C 109.5 . . ?
H38B C38 H38C 109.5 . . ?
C1 N1 C7 115.9(4) . . ?
C1 N1 Ga01 122.0(3) . . ?
C7 N1 Ga01 121.9(3) . . ?
C19 N2 C13 112.8(4) . . ?
C19 N2 Ga01 124.1(3) . . ?
C13 N2 Ga01 123.2(3) . . ?
C31 N3 C25 113.8(4) . . ?
C31 N3 Ga01 127.2(3) . . ?
C25 N3 Ga01 117.5(3) . . ?
C37 N4 Ga01 171.7(4) . . ?
N2 Ga01 N3 112.73(17) . . ?
N2 Ga01 N1 118.39(18) . . ?
N3 Ga01 N1 114.17(16) . . ?
N2 Ga01 N4 100.14(17) . . ?
N3 Ga01 N4 103.68(18) . . ?
N1 Ga01 N4 105.11(18) . . ?
C44 C41 C43 120.0 . . ?
C44 C41 H41 120.0 . . ?
C43 C41 H41 120.0 . . ?
C41 C44 C40 120.0 . . ?
C41 C44 C45 121.4(14) . . ?
C40 C44 C45 118.6(14) . . ?
C39 C40 C44 120.0 . . ?
C39 C40 H40 120.0 . . ?
C44 C40 H40 120.0 . . ?
C40 C39 C42 120.0 . . ?
C40 C39 H39 120.0 . . ?
C42 C39 H39 120.0 . . ?
C43 C42 C39 120.0 . . ?
C43 C42 H42 120.0 . . ?
C39 C42 H42 120.0 . . ?
C42 C43 C41 120.0 . . ?
C42 C43 H43 120.0 . . ?
C41 C43 H43 120.0 . . ?

loop_
_geom_bond_atom_site_label_1
_geom_bond_atom_site_label_2
_geom_bond_distance
_geom_bond_site_symmetry_2
_geom_bond_publ_flag
C1 C6 1.385(7) . ?
C1 C2 1.390(7) . ?
C1 N1 1.416(6) . ?
C2 F1 1.343(6) . ?
C2 C3 1.363(7) . ?
C3 F2 1.359(6) . ?
C3 C4 1.367(8) . ?
C4 F3 1.360(6) . ?
C4 C5 1.377(8) . ?
C5 F4 1.336(6) . ?
C5 C6 1.374(7) . ?
C6 F5 1.353(5) . ?
C7 C12 1.389(7) . ?
C7 C8 1.407(7) . ?
C7 N1 1.418(6) . ?
C8 F6 1.340(5) . ?
C8 C9 1.377(7) . ?
C9 F7 1.359(6) . ?
C9 C10 1.361(7) . ?
C10 F8 1.344(6) . ?
C10 C11 1.376(7) . ?
C11 F9 1.348(5) . ?
C11 C12 1.384(7) . ?
C12 F10 1.357(5) . ?
C13 C18 1.388(7) . ?
C13 C14 1.402(7) . ?
C13 N2 1.421(6) . ?
C14 C15 1.355(7) . ?
C14 F11 1.364(6) . ?
C15 F12 1.353(6) . ?
C15 C16 1.380(7) . ?
C16 F13 1.343(5) . ?
C16 C17 1.373(7) . ?
C17 F14 1.362(6) . ?
C17 C18 1.371(7) . ?
C18 F15 1.357(6) . ?
C19 C20 1.389(7) . ?
C19 C24 1.407(7) . ?
C19 N2 1.412(7) . ?
C20 F16 1.358(5) . ?
C20 C21 1.361(7) . ?
C21 F17 1.347(5) . ?
C21 C22 1.402(7) . ?
C22 F18 1.349(6) . ?
C22 C23 1.369(7) . ?
C23 F19 1.351(5) . ?
C23 C24 1.372(7) . ?
C24 F20 1.348(5) . ?
C25 C30 1.369(7) . ?
C25 C26 1.401(7) . ?
C25 N3 1.440(6) . ?
C26 F21 1.343(6) . ?
C26 C27 1.376(7) . ?
C27 F22 1.349(6) . ?
C27 C28 1.357(8) . ?
C28 F23 1.354(5) . ?
C28 C29 1.394(8) . ?
C29 F24 1.328(6) . ?
C29 C30 1.384(7) . ?
C30 F25 1.360(6) . ?
C31 C36 1.380(7) . ?
C31 C32 1.418(7) . ?
C31 N3 1.418(6) . ?
C32 F26 1.335(6) . ?
C32 C33 1.363(7) . ?
C33 F27 1.337(5) . ?
C33 C34 1.379(7) . ?
C34 F28 1.352(6) . ?
C34 C35 1.386(7) . ?
C35 F29 1.350(6) . ?
C35 C36 1.370(7) . ?
C36 F30 1.346(5) . ?
C37 N4 1.133(7) . ?
C37 C38 1.467(8) . ?
C38 H38A 0.9600 . ?
C38 H38B 0.9600 . ?
C38 H38C 0.9600 . ?
N1 Ga01 1.887(4) . ?
N2 Ga01 1.875(4) . ?
N3 Ga01 1.875(4) . ?
N4 Ga01 2.008(5) . ?
C41 C44 1.3900 . ?
C41 C43 1.3900 . ?
C41 H41 0.9300 . ?
C44 C40 1.3900 . ?
C44 C45 1.451(16) . ?
C40 C39 1.3900 . ?
C40 H40 0.9300 . ?
C39 C42 1.3900 . ?
C39 H39 0.9300 . ?
C42 C43 1.3900 . ?
C42 H42 0.9300 . ?
C43 H43 0.9300 . ?
C45 H45A 0.9600 . ?
C45 H45B 0.9600 . ?
C45 H45C 0.9600 . ?

loop_
_geom_torsion_atom_site_label_1
_geom_torsion_atom_site_label_2
_geom_torsion_atom_site_label_3
_geom_torsion_atom_site_label_4
_geom_torsion
_geom_torsion_site_symmetry_1
_geom_torsion_site_symmetry_2
_geom_torsion_site_symmetry_3
_geom_torsion_site_symmetry_4
_geom_torsion_publ_flag
C6 C1 C2 F1 178.5(5) . . . . ?
N1 C1 C2 F1 -1.3(7) . . . . ?
C6 C1 C2 C3 -0.2(8) . . . . ?
N1 C1 C2 C3 180.0(5) . . . . ?
F1 C2 C3 F2 2.0(8) . . . . ?
C1 C2 C3 F2 -179.2(5) . . . . ?
F1 C2 C3 C4 -179.0(5) . . . . ?
C1 C2 C3 C4 -0.2(8) . . . . ?
F2 C3 C4 F3 -0.3(8) . . . . ?
C2 C3 C4 F3 -179.3(5) . . . . ?
F2 C3 C4 C5 -179.6(5) . . . . ?
C2 C3 C4 C5 1.4(8) . . . . ?
F3 C4 C5 F4 1.3(8) . . . . ?
C3 C4 C5 F4 -179.4(5) . . . . ?
F3 C4 C5 C6 178.6(5) . . . . ?
C3 C4 C5 C6 -2.0(8) . . . . ?
F4 C5 C6 F5 -1.8(8) . . . . ?
C4 C5 C6 F5 -179.1(5) . . . . ?
F4 C5 C6 C1 178.9(5) . . . . ?
C4 C5 C6 C1 1.6(8) . . . . ?
C2 C1 C6 F5 -179.8(4) . . . . ?
N1 C1 C6 F5 0.0(8) . . . . ?
C2 C1 C6 C5 -0.5(8) . . . . ?
N1 C1 C6 C5 179.3(5) . . . . ?
C12 C7 C8 F6 179.0(4) . . . . ?
N1 C7 C8 F6 0.5(8) . . . . ?
C12 C7 C8 C9 1.3(7) . . . . ?
N1 C7 C8 C9 -177.1(5) . . . . ?
F6 C8 C9 F7 2.7(7) . . . . ?
C7 C8 C9 F7 -179.6(4) . . . . ?
F6 C8 C9 C10 -177.0(5) . . . . ?
C7 C8 C9 C10 0.7(8) . . . . ?
F7 C9 C10 F8 -0.4(8) . . . . ?
C8 C9 C10 F8 179.3(5) . . . . ?
F7 C9 C10 C11 179.9(5) . . . . ?
C8 C9 C10 C11 -0.4(8) . . . . ?
F8 C10 C11 F9 0.8(8) . . . . ?
C9 C10 C11 F9 -179.5(5) . . . . ?
F8 C10 C11 C12 178.4(5) . . . . ?
C9 C10 C11 C12 -1.9(8) . . . . ?
F9 C11 C12 F10 0.1(7) . . . . ?
C10 C11 C12 F10 -177.5(5) . . . . ?
F9 C11 C12 C7 -178.2(5) . . . . ?
C10 C11 C12 C7 4.2(8) . . . . ?
C8 C7 C12 F10 177.9(4) . . . . ?
N1 C7 C12 F10 -3.6(7) . . . . ?
C8 C7 C12 C11 -3.8(7) . . . . ?
N1 C7 C12 C11 174.7(5) . . . . ?
C18 C13 C14 C15 -0.2(7) . . . . ?
N2 C13 C14 C15 -178.3(5) . . . . ?
C18 C13 C14 F11 -179.2(4) . . . . ?
N2 C13 C14 F11 2.7(7) . . . . ?
F11 C14 C15 F12 -0.3(7) . . . . ?
C13 C14 C15 F12 -179.3(5) . . . . ?
F11 C14 C15 C16 178.8(4) . . . . ?
C13 C14 C15 C16 -0.2(8) . . . . ?
F12 C15 C16 F13 -0.4(7) . . . . ?
C14 C15 C16 F13 -179.5(5) . . . . ?
F12 C15 C16 C17 178.9(5) . . . . ?
C14 C15 C16 C17 -0.3(8) . . . . ?
F13 C16 C17 F14 -0.9(7) . . . . ?
C15 C16 C17 F14 179.8(5) . . . . ?
F13 C16 C17 C18 -179.6(5) . . . . ?
C15 C16 C17 C18 1.1(8) . . . . ?
F14 C17 C18 F15 -0.4(7) . . . . ?
C16 C17 C18 F15 178.3(5) . . . . ?
F14 C17 C18 C13 179.7(5) . . . . ?
C16 C17 C18 C13 -1.6(8) . . . . ?
C14 C13 C18 F15 -178.8(4) . . . . ?
N2 C13 C18 F15 -0.8(7) . . . . ?
C14 C13 C18 C17 1.1(7) . . . . ?
N2 C13 C18 C17 179.1(5) . . . . ?
C24 C19 C20 F16 -178.2(4) . . . . ?
N2 C19 C20 F16 0.2(7) . . . . ?
C24 C19 C20 C21 1.0(7) . . . . ?
N2 C19 C20 C21 179.3(5) . . . . ?
F16 C20 C21 F17 -1.4(7) . . . . ?
C19 C20 C21 F17 179.4(4) . . . . ?
F16 C20 C21 C22 177.0(4) . . . . ?
C19 C20 C21 C22 -2.2(8) . . . . ?
F17 C21 C22 F18 -0.4(7) . . . . ?
C20 C21 C22 F18 -178.8(5) . . . . ?
F17 C21 C22 C23 -179.6(4) . . . . ?
C20 C21 C22 C23 1.9(8) . . . . ?
F18 C22 C23 F19 -0.3(7) . . . . ?
C21 C22 C23 F19 179.0(4) . . . . ?
F18 C22 C23 C24 -179.8(5) . . . . ?
C21 C22 C23 C24 -0.6(7) . . . . ?
F19 C23 C24 F20 0.9(7) . . . . ?
C22 C23 C24 F20 -179.6(4) . . . . ?
F19 C23 C24 C19 179.9(4) . . . . ?
C22 C23 C24 C19 -0.6(8) . . . . ?
C20 C19 C24 F20 179.4(4) . . . . ?
N2 C19 C24 F20 1.0(7) . . . . ?
C20 C19 C24 C23 0.4(7) . . . . ?
N2 C19 C24 C23 -177.9(5) . . . . ?
C30 C25 C26 F21 -179.3(4) . . . . ?
N3 C25 C26 F21 2.7(7) . . . . ?
C30 C25 C26 C27 -0.2(7) . . . . ?
N3 C25 C26 C27 -178.2(5) . . . . ?
F21 C26 C27 F22 -2.8(7) . . . . ?
C25 C26 C27 F22 178.2(4) . . . . ?
F21 C26 C27 C28 -180.0(5) . . . . ?
C25 C26 C27 C28 1.0(8) . . . . ?
F22 C27 C28 F23 3.0(8) . . . . ?
C26 C27 C28 F23 -179.7(4) . . . . ?
F22 C27 C28 C29 -178.6(4) . . . . ?
C26 C27 C28 C29 -1.4(8) . . . . ?
F23 C28 C29 F24 -0.7(7) . . . . ?
C27 C28 C29 F24 -179.1(5) . . . . ?
F23 C28 C29 C30 179.4(4) . . . . ?
C27 C28 C29 C30 1.0(8) . . . . ?
C26 C25 C30 F25 178.6(4) . . . . ?
N3 C25 C30 F25 -3.6(7) . . . . ?
C26 C25 C30 C29 -0.1(7) . . . . ?
N3 C25 C30 C29 177.8(4) . . . . ?
F24 C29 C30 F25 1.2(7) . . . . ?
C28 C29 C30 F25 -179.0(4) . . . . ?
F24 C29 C30 C25 179.9(5) . . . . ?
C28 C29 C30 C25 -0.3(8) . . . . ?
C36 C31 C32 F26 179.8(5) . . . . ?
N3 C31 C32 F26 0.3(7) . . . . ?
C36 C31 C32 C33 0.0(8) . . . . ?
N3 C31 C32 C33 -179.5(5) . . . . ?
F26 C32 C33 F27 1.0(8) . . . . ?
C31 C32 C33 F27 -179.3(5) . . . . ?
F26 C32 C33 C34 -179.0(5) . . . . ?
C31 C32 C33 C34 0.8(8) . . . . ?
F27 C33 C34 F28 -1.1(8) . . . . ?
C32 C33 C34 F28 178.8(5) . . . . ?
F27 C33 C34 C35 179.5(5) . . . . ?
C32 C33 C34 C35 -0.5(8) . . . . ?
F28 C34 C35 F29 1.1(8) . . . . ?
C33 C34 C35 F29 -179.6(5) . . . . ?
F28 C34 C35 C36 -179.8(5) . . . . ?
C33 C34 C35 C36 -0.5(8) . . . . ?
F29 C35 C36 F30 -0.7(7) . . . . ?
C34 C35 C36 F30 -179.8(4) . . . . ?
F29 C35 C36 C31 -179.5(5) . . . . ?
C34 C35 C36 C31 1.3(8) . . . . ?
C32 C31 C36 F30 -179.9(4) . . . . ?
N3 C31 C36 F30 -0.4(8) . . . . ?
C32 C31 C36 C35 -1.1(8) . . . . ?
N3 C31 C36 C35 178.4(5) . . . . ?
C6 C1 N1 C7 -74.6(7) . . . . ?
C2 C1 N1 C7 105.2(5) . . . . ?
C6 C1 N1 Ga01 110.9(5) . . . . ?
C2 C1 N1 Ga01 -69.3(6) . . . . ?
C12 C7 N1 C1 143.1(5) . . . . ?
C8 C7 N1 C1 -38.6(7) . . . . ?
C12 C7 N1 Ga01 -42.4(6) . . . . ?
C8 C7 N1 Ga01 136.0(4) . . . . ?
C20 C19 N2 C13 53.4(6) . . . . ?
C24 C19 N2 C13 -128.4(5) . . . . ?
C20 C19 N2 Ga01 -126.1(4) . . . . ?
C24 C19 N2 Ga01 52.1(6) . . . . ?
C18 C13 N2 C19 -113.0(6) . . . . ?
C14 C13 N2 C19 64.8(6) . . . . ?
C18 C13 N2 Ga01 66.5(6) . . . . ?
C14 C13 N2 Ga01 -115.7(5) . . . . ?
C36 C31 N3 C25 121.7(5) . . . . ?
C32 C31 N3 C25 -58.8(6) . . . . ?
C36 C31 N3 Ga01 -43.9(7) . . . . ?
C32 C31 N3 Ga01 135.5(4) . . . . ?
C30 C25 N3 C31 108.5(6) . . . . ?
C26 C25 N3 C31 -73.7(6) . . . . ?
C30 C25 N3 Ga01 -84.3(5) . . . . ?
C26 C25 N3 Ga01 93.5(5) . . . . ?
C19 N2 Ga01 N3 56.2(4) . . . . ?
C13 N2 Ga01 N3 -123.3(4) . . . . ?
C19 N2 Ga01 N1 -80.8(4) . . . . ?
C13 N2 Ga01 N1 99.8(4) . . . . ?
C19 N2 Ga01 N4 165.8(4) . . . . ?
C13 N2 Ga01 N4 -13.7(4) . . . . ?
C31 N3 Ga01 N2 -170.1(4) . . . . ?
C25 N3 Ga01 N2 24.7(4) . . . . ?
C31 N3 Ga01 N1 -31.2(5) . . . . ?
C25 N3 Ga01 N1 163.6(4) . . . . ?
C31 N3 Ga01 N4 82.6(4) . . . . ?
C25 N3 Ga01 N4 -82.6(4) . . . . ?
C1 N1 Ga01 N2 154.4(4) . . . . ?
C7 N1 Ga01 N2 -19.8(5) . . . . ?
C1 N1 Ga01 N3 18.0(5) . . . . ?
C7 N1 Ga01 N3 -156.2(4) . . . . ?
C1 N1 Ga01 N4 -94.9(4) . . . . ?
C7 N1 Ga01 N4 90.9(4) . . . . ?
C43 C41 C44 C40 0.0 . . . . ?
C43 C41 C44 C45 -178.7(13) . . . . ?
C41 C44 C40 C39 0.0 . . . . ?
C45 C44 C40 C39 178.7(13) . . . . ?
C44 C40 C39 C42 0.0 . . . . ?
C40 C39 C42 C43 0.0 . . . . ?
C39 C42 C43 C41 0.0 . . . . ?
C44 C41 C43 C42 0.0 . . . . ?
